data_4340000
loop_
_publ_author_name
'Konarev, Dmitri V.'
'Khasanov, Salavat S.'
'Otsuka, Akihiro'
'Ishikawa, Manabu'
'Yamochi, Hideki'
'Saito, Gunzi'
'Lyubovskaya, Rimma N.'

_publ_section_title
;
 Formation of Hexagonal Fullerene Layers from Neutral and Negatively
 Charged Fullerenes in
 {(Ph3P)3Au(+)}2(C60(&#x2022;-))2(C60)&#x00B7;C6H4Cl2 Containing Gold
 Cations with the C3v Symmetry.
;
_journal_issue 13
_journal_name_full 'Inorganic chemistry'
_journal_page_first 6850
_journal_page_last 6855
_journal_paper_doi 10.1021/ic500689n
_journal_volume 53
_journal_year 2014
_chemical_formula_moiety '1.5(C60), C54 H45 P3 Au1, 0.5(C6 H4 Cl2)'
_chemical_formula_sum 'C147 H47 Au Cl P3'
_chemical_formula_weight 2138.17
_chemical_name_systematic
;
 ?
;
_space_group_crystal_system trigonal
_space_group_IT_number 167
_space_group_name_Hall '-R 3 2"c'
_space_group_name_H-M_alt 'R -3 c :H'
_symmetry_space_group_name_Hall '-R 3 2"c'
_symmetry_space_group_name_H-M 'R -3 c :H'
_atom_sites_solution_hydrogens geom
_atom_sites_solution_primary direct
_atom_sites_solution_secondary difmap
_audit_creation_method SHELXL-2013
_cell_angle_alpha 90
_cell_angle_beta 90.000(2)
_cell_angle_gamma 120.000(8)
_cell_formula_units_Z 12
_cell_length_a 17.1760(6)
_cell_length_b 17.1760(4)
_cell_length_c 101.643(11)
_cell_measurement_reflns_used 27038
_cell_measurement_temperature 100(2)
_cell_measurement_theta_max 28
_cell_measurement_theta_min 3
_cell_volume 25969(4)
_computing_cell_refinement 'Bruker SAINT'
_computing_data_collection 'Bruker APEX2'
_computing_data_reduction 'Bruker SAINT'
_computing_molecular_graphics WinGX
_computing_publication_material WinGX
_computing_structure_refinement 'SHELXL-2013 (Sheldrick, 2013)'
_computing_structure_solution 'SHELXS-2013 (Sheldrick, 2013)'
_diffrn_ambient_temperature 100(1)
_diffrn_measured_fraction_theta_full 0.997
_diffrn_measured_fraction_theta_max 0.962
_diffrn_measurement_device_type 'Bruker APEX-II CCD'
_diffrn_measurement_method '\f and \w scans'
_diffrn_radiation_monochromator graphite
_diffrn_radiation_source 'sealed tube'
_diffrn_radiation_type MoK\a
_diffrn_radiation_wavelength 0.71073
_diffrn_reflns_av_R_equivalents 0.0532
_diffrn_reflns_av_unetI/netI 0.0311
_diffrn_reflns_Laue_measured_fraction_full 0.997
_diffrn_reflns_Laue_measured_fraction_max 0.962
_diffrn_reflns_limit_h_max 23
_diffrn_reflns_limit_h_min -23
_diffrn_reflns_limit_k_max 23
_diffrn_reflns_limit_k_min -22
_diffrn_reflns_limit_l_max 134
_diffrn_reflns_limit_l_min -133
_diffrn_reflns_number 76013
_diffrn_reflns_point_group_measured_fraction_full 0.997
_diffrn_reflns_point_group_measured_fraction_max 0.962
_diffrn_reflns_theta_full 25.242
_diffrn_reflns_theta_max 29.326
_diffrn_reflns_theta_min 2.372
_diffrn_standards_number 0
_exptl_absorpt_coefficient_mu 1.854
_exptl_absorpt_correction_T_max 1.00
_exptl_absorpt_correction_T_min 0.89
_exptl_absorpt_correction_type multi-scan
_exptl_absorpt_process_details ' SADABS-2012/1 - Bruker AXS area detector scaling and absorption correction'
_exptl_crystal_colour black
_exptl_crystal_density_diffrn 1.641
_exptl_crystal_description plate
_exptl_crystal_F_000 12840
_exptl_crystal_size_max 0.140
_exptl_crystal_size_mid 0.140
_exptl_crystal_size_min 0.070
_exptl_transmission_factor_max 0.77
_exptl_transmission_factor_min 0.69
_refine_diff_density_max 1.879
_refine_diff_density_min -0.947
_refine_diff_density_rms 0.101
_refine_ls_extinction_method none
_refine_ls_goodness_of_fit_ref 1.035
_refine_ls_hydrogen_treatment constr
_refine_ls_matrix_type full
_refine_ls_number_parameters 867
_refine_ls_number_reflns 7629
_refine_ls_number_restraints 8317
_refine_ls_restrained_S_all 0.748
_refine_ls_R_factor_all 0.0644
_refine_ls_R_factor_gt 0.0379
_refine_ls_shift/su_max 0.001
_refine_ls_shift/su_mean 0.000
_refine_ls_structure_factor_coef Fsqd
_refine_ls_weighting_details 'w=1/[\s^2^(Fo^2^)+(0.0531P)^2^+95.8504P] where P=(Fo^2^+2Fc^2^)/3'
_refine_ls_weighting_scheme calc
_refine_ls_wR_factor_gt 0.0902
_refine_ls_wR_factor_ref 0.1027
_reflns_Friedel_coverage 0.000
_reflns_number_gt 5367
_reflns_number_total 7629
_reflns_threshold_expression 'I > 2\s(I)'
_cod_data_source_file ic500689n_si_002.cif
_cod_data_source_block '_(Au(Ph3P)3)2_(C60)3_C6H4Cl2'
_cod_depositor_comments 'Adding full bibliography for 4340000.cif.'
_cod_original_cell_volume 25969(3)
_cod_database_code 4340000
_shelx_space_group_comment
;
The symmetry employed for this shelxl refinement is uniquely defined
by the following loop, which should always be used as a source of
symmetry information in preference to the above space-group names.
They are only intended as comments.
;
_shelx_estimated_absorpt_t_min 0.781
_shelx_estimated_absorpt_t_max 0.881
_shelxl_version_number 2013-4

loop_
_space_group_symop_operation_xyz
'x, y, z'
'-y, x-y, z'
'y, x, -z+1/2'
'-x+y, -x, z'
'-x, -x+y, -z+1/2'
'x-y, -y, -z+1/2'
'x+2/3, y+1/3, z+1/3'
'-y+2/3, x-y+1/3, z+1/3'
'y+2/3, x+1/3, -z+5/6'
'-x+y+2/3, -x+1/3, z+1/3'
'-x+2/3, -x+y+1/3, -z+5/6'
'x-y+2/3, -y+1/3, -z+5/6'
'x+1/3, y+2/3, z+2/3'
'-y+1/3, x-y+2/3, z+2/3'
'y+1/3, x+2/3, -z+7/6'
'-x+y+1/3, -x+2/3, z+2/3'
'-x+1/3, -x+y+2/3, -z+7/6'
'x-y+1/3, -y+2/3, -z+7/6'
'-x, -y, -z'
'y, -x+y, -z'
'-y, -x, z-1/2'
'x-y, x, -z'
'x, x-y, z-1/2'
'-x+y, y, z-1/2'
'-x+2/3, -y+1/3, -z+1/3'
'y+2/3, -x+y+1/3, -z+1/3'
'-y+2/3, -x+1/3, z-1/6'
'x-y+2/3, x+1/3, -z+1/3'
'x+2/3, x-y+1/3, z-1/6'
'-x+y+2/3, y+1/3, z-1/6'
'-x+1/3, -y+2/3, -z+2/3'
'y+1/3, -x+y+2/3, -z+2/3'
'-y+1/3, -x+2/3, z+1/6'
'x-y+1/3, x+2/3, -z+2/3'
'x+1/3, x-y+2/3, z+1/6'
'-x+y+1/3, y+2/3, z+1/6'

loop_
_atom_site_label
_atom_site_type_symbol
_atom_site_fract_x
_atom_site_fract_y
_atom_site_fract_z
_atom_site_U_iso_or_equiv
_atom_site_adp_type
_atom_site_occupancy
_atom_site_site_symmetry_order
_atom_site_calc_flag
_atom_site_refinement_flags_posn
_atom_site_refinement_flags_adp
_atom_site_refinement_flags_occupancy
_atom_site_disorder_assembly
_atom_site_disorder_group
Au1 Au 0.6667 0.33333 0.23397(2) 0.02345(7) Uani 1 3 d S T P . .
P11 P 0.50833(6) 0.23675(5) 0.23404(2) 0.02466(17) Uani 1 1 d . . . . .
C101 C 0.4634(2) 0.2125(2) 0.25074(3) 0.0258(6) Uani 1 1 d . . . . .
C102 C 0.3832(2) 0.1341(2) 0.25384(3) 0.0305(7) Uani 1 1 d . . . . .
H102 H 0.3513 0.0912 0.2471 0.037 Uiso 1 1 calc R U . . .
C103 C 0.3492(2) 0.1179(2) 0.26668(3) 0.0335(7) Uani 1 1 d . . . . .
H103 H 0.2945 0.0646 0.2687 0.040 Uiso 1 1 calc R U . . .
C104 C 0.3962(3) 0.1803(2) 0.27647(3) 0.0357(8) Uani 1 1 d . . . . .
H104 H 0.3739 0.1693 0.2852 0.043 Uiso 1 1 calc R U . . .
C105 C 0.4763(3) 0.2592(3) 0.27348(3) 0.0360(8) Uani 1 1 d . . . . .
H105 H 0.5078 0.3022 0.2802 0.043 Uiso 1 1 calc R U . . .
C106 C 0.5100(2) 0.2748(2) 0.26072(3) 0.0295(7) Uani 1 1 d . . . . .
H106 H 0.5648 0.3281 0.2588 0.035 Uiso 1 1 calc R U . . .
C107 C 0.4435(2) 0.2788(2) 0.22538(3) 0.0271(6) Uani 1 1 d . . . . .
C108 C 0.3641(2) 0.2694(2) 0.23040(3) 0.0336(7) Uani 1 1 d . . . . .
H108 H 0.3417 0.2401 0.2386 0.040 Uiso 1 1 calc R U . . .
C109 C 0.3172(2) 0.3026(3) 0.22347(4) 0.0392(8) Uani 1 1 d . . . . .
H109 H 0.2632 0.2967 0.2270 0.047 Uiso 1 1 calc R U . . .
C110 C 0.3492(2) 0.3443(2) 0.21142(3) 0.0357(8) Uani 1 1 d . . . . .
H110 H 0.3169 0.3667 0.2067 0.043 Uiso 1 1 calc R U . . .
C111 C 0.4275(3) 0.3534(2) 0.20633(3) 0.0352(8) Uani 1 1 d . . . . .
H111 H 0.4487 0.3818 0.1980 0.042 Uiso 1 1 calc R U . . .
C112 C 0.4760(2) 0.3215(2) 0.21321(3) 0.0326(7) Uani 1 1 d . . . . .
H112 H 0.5305 0.3287 0.2097 0.039 Uiso 1 1 calc R U . . .
C113 C 0.4712(2) 0.1260(2) 0.22704(3) 0.0286(7) Uani 1 1 d . . . . .
C114 C 0.4251(2) 0.0984(2) 0.21501(4) 0.0374(8) Uani 1 1 d . . . . .
H114 H 0.4078 0.1359 0.2105 0.045 Uiso 1 1 calc R U . . .
C115 C 0.4051(3) 0.0163(3) 0.20976(4) 0.0499(10) Uani 1 1 d . . . . .
H115 H 0.3751 -0.0020 0.2015 0.060 Uiso 1 1 calc R U . . .
C116 C 0.4283(3) -0.0396(3) 0.21635(4) 0.0487(10) Uani 1 1 d . . . . .
H116 H 0.4138 -0.0961 0.2127 0.058 Uiso 1 1 calc R U . . .
C117 C 0.4730(2) -0.0135(3) 0.22839(4) 0.0395(9) Uani 1 1 d . . . . .
H117 H 0.4878 -0.0525 0.2330 0.047 Uiso 1 1 calc R U . . .
C118 C 0.4956(2) 0.0697(2) 0.23359(3) 0.0321(7) Uani 1 1 d . . . . .
H118 H 0.5278 0.0887 0.2416 0.039 Uiso 1 1 calc R U . . .
C301 C 0.6057(3) 0.3652(3) 0.04690(5) 0.067(3) Uani 0.33333 1 d D U P A -1
C302 C 0.6644(3) 0.3343(3) 0.04963(5) 0.0739(11) Uani 0.33333 1 d D U P A -1
C303 C 0.6380(4) 0.2410(4) 0.04694(5) 0.081(3) Uani 0.33333 1 d D U P A -1
C304 C 0.5550(3) 0.1840(3) 0.04139(7) 0.074(3) Uani 0.33333 1 d D U P A -1
C305 C 0.4938(4) 0.2169(3) 0.03835(6) 0.070(3) Uani 0.33333 1 d D U P A -1
C306 C 0.5183(4) 0.3051(4) 0.04109(5) 0.068(3) Uani 0.33333 1 d D U P A -1
C307 C 0.6392(3) 0.4539(4) 0.04110(5) 0.071(3) Uani 0.33333 1 d D U P A -1
C308 C 0.7600(4) 0.3912(4) 0.04700(5) 0.082(3) Uani 0.33333 1 d D U P A -1
C309 C 0.7177(3) 0.2405(5) 0.04220(5) 0.086(2) Uani 0.33333 1 d D U P A -1
C310 C 0.5473(4) 0.1232(5) 0.03085(5) 0.080(3) Uani 0.33333 1 d D U P A -1
C311 C 0.4483(5) 0.1758(3) 0.02606(4) 0.0686(18) Uani 0.33333 1 d D U P A -1
C312 C 0.4978(5) 0.3565(3) 0.03174(5) 0.071(3) Uani 0.33333 1 d D U P A -1
C313 C 0.5725(3) 0.4486(4) 0.03176(5) 0.071(2) Uani 0.33333 1 d D U P A -1
C314 C 0.7298(3) 0.5071(4) 0.03835(6) 0.077(3) Uani 0.33333 1 d D U P A -1
C315 C 0.7919(3) 0.4754(4) 0.04151(7) 0.081(3) Uani 0.33333 1 d D U P A -1
C316 C 0.7923(5) 0.3325(4) 0.04219(6) 0.089(2) Uani 0.33333 1 d D U P A -1
C317 C 0.7102(3) 0.1819(4) 0.03228(7) 0.0852(18) Uani 0.33333 1 d D U P A -1
C318 C 0.6230(4) 0.1221(5) 0.02642(5) 0.089(2) Uani 0.33333 1 d D U P A -1
C319 C 0.4798(4) 0.1160(5) 0.02151(6) 0.084(2) Uani 0.33333 1 d D U P A -1
C320 C 0.4303(4) 0.2252(4) 0.01706(5) 0.0762(19) Uani 0.33333 1 d D U P A -1
C321 C 0.4541(4) 0.3173(3) 0.02010(6) 0.0706(18) Uani 0.33333 1 d D U P A -1
C322 C 0.4831(4) 0.3678(5) 0.00785(4) 0.085(2) Uani 0.33333 1 d D U P A -1
C323 C 0.5997(4) 0.4968(4) 0.02014(7) 0.0793(18) Uani 0.33333 1 d D U P A -1
C324 C 0.7584(3) 0.5585(5) 0.02618(5) 0.082(2) Uani 0.33333 1 d D U P A -1
C325 C 0.8581(5) 0.5057(4) 0.03099(5) 0.084(3) Uani 0.33333 1 d D U P A -1
C326 C 0.8557(4) 0.3616(4) 0.03224(9) 0.0876(19) Uani 0.33333 1 d D U P A -1
C327 C 0.7775(5) 0.2122(4) 0.02191(5) 0.087(2) Uani 0.33333 1 d D U P A -1
C328 C 0.6359(4) 0.1156(5) 0.01239(5) 0.087(2) Uani 0.33333 1 d D U P A -1
C329 C 0.4913(5) 0.1081(5) 0.00820(6) 0.083(2) Uani 0.33333 1 d D U P A -1
C330 C 0.4419(5) 0.2166(5) 0.00306(5) 0.089(2) Uani 0.33333 1 d D U P A -1
C331 C 0.7271(4) 0.3022(3) -0.01704(8) 0.067(3) Uani 0.33333 1 d D U P A -1
C332 C 0.6683(4) 0.3326(4) -0.02009(7) 0.0739(11) Uani 0.33333 1 d D U P A -1
C333 C 0.6917(5) 0.4243(6) -0.01682(8) 0.081(3) Uani 0.33333 1 d D U P A -1
C334 C 0.7753(4) 0.4829(4) -0.01157(9) 0.074(3) Uani 0.33333 1 d D U P A -1
C335 C 0.8371(5) 0.4509(4) -0.00837(8) 0.070(3) Uani 0.33333 1 d D U P A -1
C336 C 0.8139(5) 0.3631(5) -0.01115(7) 0.068(3) Uani 0.33333 1 d D U P A -1
C337 C 0.6928(4) 0.2125(5) -0.01162(6) 0.071(3) Uani 0.33333 1 d D U P A -1
C338 C 0.5730(5) 0.2768(6) -0.01720(7) 0.082(3) Uani 0.33333 1 d D U P A -1
C339 C 0.6131(4) 0.4290(6) -0.01257(6) 0.086(2) Uani 0.33333 1 d D U P A -1
C340 C 0.7837(4) 0.5447(6) -0.00115(5) 0.080(3) Uani 0.33333 1 d D U P A -1
C341 C 0.8853(6) 0.4934(4) 0.00370(5) 0.0686(18) Uani 0.33333 1 d D U P A -1
C342 C 0.8355(6) 0.3123(3) -0.00183(5) 0.071(3) Uani 0.33333 1 d D U P A -1
C343 C 0.7590(3) 0.2212(5) -0.00192(5) 0.071(2) Uani 0.33333 1 d D U P A -1
C344 C 0.6020(4) 0.1592(4) -0.00896(7) 0.077(3) Uani 0.33333 1 d D U P A -1
C345 C 0.5406(4) 0.1922(4) -0.01181(9) 0.081(3) Uani 0.33333 1 d D U P A -1
C346 C 0.5412(7) 0.3356(4) -0.01230(6) 0.089(2) Uani 0.33333 1 d D U P A -1
C347 C 0.6209(4) 0.4867(4) -0.00251(9) 0.0852(18) Uani 0.33333 1 d D U P A -1
C348 C 0.7085(5) 0.5468(6) 0.00323(6) 0.089(2) Uani 0.33333 1 d D U P A -1
C349 C 0.8501(5) 0.5500(6) 0.00825(6) 0.084(2) Uani 0.33333 1 d D U P A -1
C350 C 0.9045(5) 0.4446(5) 0.01265(6) 0.0762(19) Uani 0.33333 1 d D U P A -1
C351 C 0.8777(5) 0.3514(3) 0.00992(7) 0.0706(18) Uani 0.33333 1 d D U P A -1
C352 C 0.8494(4) 0.2992(5) 0.02203(5) 0.085(2) Uani 0.33333 1 d D U P A -1
C353 C 0.7314(4) 0.1721(4) 0.00962(7) 0.0793(18) Uani 0.33333 1 d D U P A -1
C354 C 0.5729(3) 0.1113(6) 0.00349(5) 0.082(2) Uani 0.33333 1 d D U P A -1
C355 C 0.4748(7) 0.1621(5) -0.00122(5) 0.084(3) Uani 0.33333 1 d D U P A -1
C356 C 0.4770(4) 0.3061(4) -0.00245(8) 0.0876(19) Uani 0.33333 1 d D U P A -1
C357 C 0.5537(6) 0.4555(4) 0.00789(5) 0.087(2) Uani 0.33333 1 d D U P A -1
C358 C 0.6950(4) 0.5528(6) 0.01724(6) 0.087(2) Uani 0.33333 1 d D U P A -1
C359 C 0.8378(5) 0.5568(5) 0.02156(6) 0.083(2) Uani 0.33333 1 d D U P A -1
C360 C 0.8904(5) 0.4508(6) 0.02664(6) 0.089(2) Uani 0.33333 1 d D U P A -1
C501 C 1.0074(4) 0.0075(4) 0.03476(5) 0.0348(11) Uani 0.33333 1 d D U P B -1
C502 C 1.0671(3) 0.0963(4) 0.03164(6) 0.035(3) Uani 0.33333 1 d D U P B -1
C503 C 1.1537(4) 0.1209(4) 0.02578(6) 0.035(3) Uani 0.33333 1 d D U P B -1
C504 C 1.1755(4) 0.0552(4) 0.02305(6) 0.037(4) Uani 0.33333 1 d D U P B -1
C505 C 1.1123(4) -0.0384(3) 0.02619(7) 0.035(4) Uani 0.33333 1 d D U P B -1
C506 C 1.0305(4) -0.0616(3) 0.03194(6) 0.036(4) Uani 0.33333 1 d D U P B -1
C507 C 0.9118(4) -0.0304(3) 0.03219(7) 0.034(4) Uani 0.33333 1 d D U P B -1
C508 C 1.0339(4) 0.1524(4) 0.02607(7) 0.035(4) Uani 0.33333 1 d D U P B -1
C509 C 1.1732(6) 0.1912(5) 0.01618(6) 0.038(4) Uani 0.33333 1 d D U P B -1
C510 C 1.2180(6) 0.0564(5) 0.01062(5) 0.035(2) Uani 0.33333 1 d D U P B -1
C511 C 1.1171(4) -0.0941(5) 0.01581(6) 0.038(4) Uani 0.33333 1 d D U P B -1
C512 C 0.9493(3) -0.1420(5) 0.02762(6) 0.036(2) Uani 0.33333 1 d D U P B -1
C513 C 0.8759(4) -0.1228(4) 0.02777(7) 0.035(2) Uani 0.33333 1 d D U P B -1
C514 C 0.8805(3) 0.0225(4) 0.02671(9) 0.034(3) Uani 0.33333 1 d D U P B -1
C515 C 0.9431(4) 0.1163(4) 0.02365(8) 0.036(4) Uani 0.33333 1 d D U P B -1
C516 C 1.0999(4) 0.2105(6) 0.01639(6) 0.037(3) Uani 0.33333 1 d D U P B -1
C517 C 1.2149(5) 0.1932(5) 0.00445(7) 0.037(2) Uani 0.33333 1 d D U P B -1
C518 C 1.2379(5) 0.1241(4) 0.00158(6) 0.038(2) Uani 0.33333 1 d D U P B -1
C519 C 1.1835(5) -0.0356(4) 0.00618(7) 0.033(2) Uani 0.33333 1 d D U P B -1
C520 C 1.0399(4) -0.1705(4) 0.01169(6) 0.034(2) Uani 0.33333 1 d D U P B -1
C521 C 0.9541(4) -0.1956(4) 0.01788(7) 0.0362(18) Uani 0.33333 1 d D U P B -1
C522 C 0.8859(6) -0.2328(10) 0.00763(10) 0.045(3) Uani 0.33333 1 d D U P B -1
C523 C 0.8102(5) -0.1580(5) 0.01818(9) 0.038(2) Uani 0.33333 1 d D U P B -1
C524 C 0.8101(6) -0.0146(6) 0.01679(10) 0.033(4) Uani 0.33333 1 d D U P B -1
C525 C 0.9125(6) 0.1369(8) 0.01149(11) 0.037(3) Uani 0.33333 1 d D U P B -1
C526 C 1.0718(6) 0.2312(8) 0.00481(8) 0.036(2) Uani 0.33333 1 d D U P B -1
C527 C 1.1863(9) 0.2155(9) -0.00775(6) 0.034(3) Uani 0.33333 1 d D U P B -1
C528 C 1.2234(8) 0.1032(7) -0.01239(6) 0.037(3) Uani 0.33333 1 d D U P B -1
C529 C 1.1689(7) -0.0561(6) -0.00707(6) 0.035(2) Uani 0.33333 1 d D U P B -1
C530 C 1.0263(7) -0.1940(7) -0.00220(7) 0.036(3) Uani 0.33333 1 d D U P B -1
Cl1 Cl 0.6374(5) 0.4604(6) 0.08383(19) 0.077(4) Uani 0.16667 1 d D U P C -1
Cl2 Cl 0.5060(5) 0.2551(6) 0.08231(17) 0.083(4) Uani 0.16667 1 d D U P C -1
C1S C 0.6781(6) 0.3878(6) 0.08406(11) 0.041(5) Uani 0.16667 1 d DG U P C -1
C2S C 0.6191(7) 0.2956(6) 0.08337(15) 0.039(4) Uani 0.16667 1 d DG U P C -1
C3S C 0.6522(8) 0.2365(7) 0.0836(3) 0.052(5) Uani 0.16667 1 d DG U P C -1
H3S H 0.6119 0.1735 0.0831 0.062 Uiso 0.16667 1 calc R U P C -1
C4S C 0.7442(8) 0.2695(9) 0.0844(4) 0.064(8) Uani 0.16667 1 d G U P C -1
H4S H 0.7668 0.2290 0.0846 0.077 Uiso 0.16667 1 calc R U P C -1
C5S C 0.8032(7) 0.3616(10) 0.0851(3) 0.047(6) Uani 0.16667 1 d G U P C -1
H5S H 0.8661 0.3841 0.0857 0.056 Uiso 0.16667 1 calc R U P C -1
C6S C 0.7701(6) 0.4207(8) 0.0849(2) 0.047(5) Uani 0.16667 1 d DG U P C -1
H6S H 0.8104 0.4837 0.0854 0.056 Uiso 0.16667 1 calc R U P C -1

loop_
_atom_site_aniso_label
_atom_site_aniso_U_11
_atom_site_aniso_U_22
_atom_site_aniso_U_33
_atom_site_aniso_U_23
_atom_site_aniso_U_13
_atom_site_aniso_U_12
Au1 0.02347(8) 0.02347(8) 0.02340(10) 0.000 0.000 0.01173(4)
P11 0.0242(4) 0.0247(4) 0.0244(4) -0.0024(3) -0.0004(3) 0.0116(3)
C101 0.0272(16) 0.0263(15) 0.0263(15) -0.0008(12) 0.0012(12) 0.0152(13)
C102 0.0316(17) 0.0304(17) 0.0306(17) -0.0031(13) -0.0004(13) 0.0162(15)
C103 0.0368(19) 0.0322(18) 0.0323(17) 0.0018(14) 0.0061(14) 0.0179(16)
C104 0.045(2) 0.042(2) 0.0263(16) 0.0022(14) 0.0051(15) 0.0266(17)
C105 0.041(2) 0.0406(19) 0.0286(16) -0.0077(14) -0.0046(15) 0.0223(16)
C106 0.0278(16) 0.0301(16) 0.0309(16) -0.0029(13) -0.0023(13) 0.0146(13)
C107 0.0278(16) 0.0253(16) 0.0273(15) -0.0046(12) -0.0054(13) 0.0125(13)
C108 0.0294(17) 0.0342(18) 0.0364(18) 0.0053(14) 0.0019(14) 0.0153(15)
C109 0.0260(17) 0.042(2) 0.049(2) 0.0048(17) 0.0004(15) 0.0163(16)
C110 0.0325(18) 0.0353(19) 0.0386(19) -0.0042(15) -0.0132(15) 0.0164(16)
C111 0.046(2) 0.0358(19) 0.0254(16) -0.0023(14) -0.0047(14) 0.0218(17)
C112 0.0359(18) 0.0375(19) 0.0287(16) -0.0007(14) 0.0016(14) 0.0215(16)
C113 0.0253(15) 0.0271(16) 0.0303(16) -0.0073(13) 0.0026(12) 0.0108(13)
C114 0.0374(19) 0.0358(19) 0.0396(19) -0.0129(15) -0.0057(15) 0.0187(17)
C115 0.044(2) 0.050(2) 0.056(2) -0.026(2) -0.0120(19) 0.023(2)
C116 0.039(2) 0.031(2) 0.071(3) -0.0224(19) 0.001(2) 0.0145(17)
C117 0.0347(19) 0.0306(18) 0.053(2) 0.0009(16) 0.0134(16) 0.0163(15)
C118 0.0321(18) 0.0279(17) 0.0333(17) 0.0006(13) 0.0070(14) 0.0127(15)
C301 0.079(5) 0.088(4) 0.029(7) -0.014(4) 0.017(4) 0.039(3)
C302 0.086(4) 0.095(4) 0.030(2) -0.001(5) -0.004(4) 0.037(3)
C303 0.107(3) 0.092(3) 0.047(9) 0.023(5) 0.010(4) 0.052(3)
C304 0.090(4) 0.055(5) 0.065(5) 0.027(5) 0.037(4) 0.027(4)
C305 0.062(6) 0.067(4) 0.065(4) 0.008(4) 0.041(5) 0.021(4)
C306 0.067(5) 0.082(3) 0.055(5) -0.011(3) 0.020(5) 0.039(3)
C307 0.084(3) 0.076(4) 0.056(5) -0.024(5) 0.017(3) 0.043(3)
C308 0.074(3) 0.117(4) 0.041(9) -0.020(4) -0.025(5) 0.037(3)
C309 0.109(4) 0.117(4) 0.057(4) 0.029(3) -0.012(4) 0.076(3)
C310 0.103(4) 0.032(7) 0.097(5) 0.020(5) 0.033(4) 0.028(5)
C311 0.039(5) 0.050(4) 0.088(4) -0.005(3) 0.033(3) 0.001(4)
C312 0.060(5) 0.099(4) 0.081(4) -0.010(3) 0.021(4) 0.059(3)
C313 0.091(4) 0.078(3) 0.077(3) -0.024(3) 0.017(3) 0.068(3)
C314 0.083(3) 0.060(6) 0.070(4) -0.043(4) 0.010(3) 0.022(3)
C315 0.058(5) 0.087(4) 0.063(5) -0.041(4) -0.011(4) 0.011(4)
C316 0.085(4) 0.135(4) 0.057(5) 0.001(4) -0.025(4) 0.063(3)
C317 0.122(4) 0.088(5) 0.086(4) 0.039(3) 0.009(3) 0.083(4)
C318 0.125(4) 0.057(5) 0.103(3) 0.015(4) 0.023(3) 0.059(3)
C319 0.083(5) 0.059(6) 0.093(3) -0.008(3) 0.031(3) 0.023(5)
C320 0.026(5) 0.092(4) 0.095(3) -0.012(3) 0.012(3) 0.018(4)
C321 0.034(4) 0.101(4) 0.093(3) -0.001(3) 0.006(3) 0.046(3)
C322 0.067(5) 0.131(4) 0.096(3) 0.012(3) -0.005(4) 0.078(3)
C323 0.112(4) 0.074(5) 0.103(3) 0.000(3) 0.015(3) 0.086(3)
C324 0.089(4) 0.041(6) 0.096(4) -0.026(3) 0.024(2) 0.019(4)
C325 0.042(7) 0.088(6) 0.081(5) -0.038(4) -0.007(5) 0.003(6)
C326 0.053(4) 0.145(4) 0.078(3) -0.005(3) -0.028(3) 0.060(4)
C327 0.110(4) 0.106(4) 0.095(3) 0.027(3) 0.006(3) 0.090(3)
C328 0.124(4) 0.041(5) 0.109(3) -0.005(3) 0.023(3) 0.051(3)
C329 0.074(4) 0.044(5) 0.095(3) -0.028(3) 0.023(3) 0.003(4)
C330 0.043(6) 0.119(4) 0.089(3) -0.021(3) -0.007(4) 0.028(4)
C331 0.079(5) 0.088(4) 0.029(7) -0.014(4) 0.017(4) 0.039(3)
C332 0.086(4) 0.095(4) 0.030(2) -0.001(5) -0.004(4) 0.037(3)
C333 0.107(3) 0.092(3) 0.047(9) 0.023(5) 0.010(4) 0.052(3)
C334 0.090(4) 0.055(5) 0.065(5) 0.027(5) 0.037(4) 0.027(4)
C335 0.062(6) 0.067(4) 0.065(4) 0.008(4) 0.041(5) 0.021(4)
C336 0.067(5) 0.082(3) 0.055(5) -0.011(3) 0.020(5) 0.039(3)
C337 0.084(3) 0.076(4) 0.056(5) -0.024(5) 0.017(3) 0.043(3)
C338 0.074(3) 0.117(4) 0.041(9) -0.020(4) -0.025(5) 0.037(3)
C339 0.109(4) 0.117(4) 0.057(4) 0.029(3) -0.012(4) 0.076(3)
C340 0.103(4) 0.032(7) 0.097(5) 0.020(5) 0.033(4) 0.028(5)
C341 0.039(5) 0.050(4) 0.088(4) -0.005(3) 0.033(3) 0.001(4)
C342 0.060(5) 0.099(4) 0.081(4) -0.010(3) 0.021(4) 0.059(3)
C343 0.091(4) 0.078(3) 0.077(3) -0.024(3) 0.017(3) 0.068(3)
C344 0.083(3) 0.060(6) 0.070(4) -0.043(4) 0.010(3) 0.022(3)
C345 0.058(5) 0.087(4) 0.063(5) -0.041(4) -0.011(4) 0.011(4)
C346 0.085(4) 0.135(4) 0.057(5) 0.001(4) -0.025(4) 0.063(3)
C347 0.122(4) 0.088(5) 0.086(4) 0.039(3) 0.009(3) 0.083(4)
C348 0.125(4) 0.057(5) 0.103(3) 0.015(4) 0.023(3) 0.059(3)
C349 0.083(5) 0.059(6) 0.093(3) -0.008(3) 0.031(3) 0.023(5)
C350 0.026(5) 0.092(4) 0.095(3) -0.012(3) 0.012(3) 0.018(4)
C351 0.034(4) 0.101(4) 0.093(3) -0.001(3) 0.006(3) 0.046(3)
C352 0.067(5) 0.131(4) 0.096(3) 0.012(3) -0.005(4) 0.078(3)
C353 0.112(4) 0.074(5) 0.103(3) 0.000(3) 0.015(3) 0.086(3)
C354 0.089(4) 0.041(6) 0.096(4) -0.026(3) 0.024(2) 0.019(4)
C355 0.042(7) 0.088(6) 0.081(5) -0.038(4) -0.007(5) 0.003(6)
C356 0.053(4) 0.145(4) 0.078(3) -0.005(3) -0.028(3) 0.060(4)
C357 0.110(4) 0.106(4) 0.095(3) 0.027(3) 0.006(3) 0.090(3)
C358 0.124(4) 0.041(5) 0.109(3) -0.005(3) 0.023(3) 0.051(3)
C359 0.074(4) 0.044(5) 0.095(3) -0.028(3) 0.023(3) 0.003(4)
C360 0.043(6) 0.119(4) 0.089(3) -0.021(3) -0.007(4) 0.028(4)
C501 0.036(4) 0.050(3) 0.023(2) 0.003(4) 0.006(5) 0.025(3)
C502 0.038(5) 0.046(4) 0.020(9) -0.006(6) -0.004(5) 0.020(4)
C503 0.029(5) 0.039(6) 0.027(6) -0.008(4) -0.008(5) 0.010(5)
C504 0.028(9) 0.052(4) 0.029(6) -0.009(4) -0.013(8) 0.020(4)
C505 0.038(4) 0.051(5) 0.029(7) 0.001(4) -0.007(6) 0.032(4)
C506 0.043(4) 0.052(6) 0.021(12) 0.007(6) 0.000(4) 0.030(4)
C507 0.036(4) 0.047(5) 0.022(10) 0.004(4) 0.007(6) 0.024(4)
C508 0.047(4) 0.038(8) 0.022(7) -0.012(7) -0.003(4) 0.023(5)
C509 0.032(8) 0.037(10) 0.030(5) -0.007(6) -0.008(6) 0.007(8)
C510 0.023(6) 0.050(4) 0.033(4) -0.008(3) -0.011(4) 0.018(4)
C511 0.040(5) 0.049(5) 0.039(6) 0.001(4) -0.001(5) 0.032(4)
C512 0.042(4) 0.043(4) 0.030(5) 0.014(4) 0.008(4) 0.027(3)
C513 0.037(4) 0.043(4) 0.030(5) 0.009(4) 0.007(4) 0.023(3)
C514 0.038(6) 0.047(5) 0.027(6) -0.005(4) 0.005(5) 0.029(4)
C515 0.049(4) 0.043(5) 0.030(7) -0.008(7) 0.002(5) 0.033(5)
C516 0.051(6) 0.028(9) 0.029(5) -0.011(5) -0.001(4) 0.018(6)
C517 0.023(5) 0.039(6) 0.035(4) -0.002(4) -0.005(3) 0.007(5)
C518 0.019(4) 0.043(5) 0.041(4) -0.003(3) -0.004(4) 0.008(4)
C519 0.026(5) 0.050(4) 0.036(4) -0.003(4) -0.007(4) 0.028(4)
C520 0.047(4) 0.035(4) 0.032(4) 0.010(4) 0.004(3) 0.029(3)
C521 0.045(4) 0.037(5) 0.033(4) 0.013(3) 0.006(3) 0.025(4)
C522 0.042(6) 0.036(8) 0.043(8) 0.009(6) 0.003(6) 0.008(7)
C523 0.025(5) 0.039(5) 0.041(6) 0.009(4) 0.008(3) 0.009(4)
C524 0.028(9) 0.054(7) 0.025(6) 0.003(6) 0.011(6) 0.027(6)
C525 0.044(7) 0.051(8) 0.037(6) 0.000(6) 0.008(5) 0.040(6)
C526 0.044(7) 0.035(6) 0.034(5) -0.004(4) 0.006(5) 0.023(6)
C527 0.025(6) 0.029(7) 0.032(5) -0.001(6) -0.002(6) 0.001(5)
C528 0.016(5) 0.059(8) 0.037(4) 0.003(4) 0.004(4) 0.021(5)
C529 0.031(6) 0.044(7) 0.038(4) -0.009(4) 0.000(4) 0.026(6)
C530 0.055(7) 0.032(6) 0.034(4) 0.004(5) 0.002(4) 0.033(6)
Cl1 0.102(9) 0.090(7) 0.078(8) -0.007(11) -0.009(12) 0.077(7)
Cl2 0.029(3) 0.119(10) 0.076(6) 0.020(8) -0.002(4) 0.019(4)
C1S 0.041(4) 0.048(4) 0.039(15) 0.009(11) -0.004(12) 0.025(4)
C2S 0.032(4) 0.054(4) 0.025(11) -0.002(13) -0.005(11) 0.017(4)
C3S 0.057(7) 0.046(6) 0.048(13) 0.002(13) 0.006(12) 0.023(6)
C4S 0.066(9) 0.063(9) 0.081(18) -0.001(13) -0.006(12) 0.046(9)
C5S 0.041(7) 0.069(10) 0.038(13) 0.003(12) 0.011(11) 0.032(6)
C6S 0.037(4) 0.046(7) 0.052(15) -0.007(11) -0.001(11) 0.016(5)

loop_
_atom_type_symbol
_atom_type_description
_atom_type_scat_dispersion_real
_atom_type_scat_dispersion_imag
_atom_type_scat_source
C C 0.0033 0.0016 'International Tables Vol C Tables 4.2.6.8 and 6.1.1.4'
H H 0.0000 0.0000 'International Tables Vol C Tables 4.2.6.8 and 6.1.1.4'
P P 0.1023 0.0942 'International Tables Vol C Tables 4.2.6.8 and 6.1.1.4'
Cl Cl 0.1484 0.1585 'International Tables Vol C Tables 4.2.6.8 and 6.1.1.4'
Au Au -2.0133 8.8022 'International Tables Vol C Tables 4.2.6.8 and 6.1.1.4'

loop_
_geom_angle_atom_site_label_1
_geom_angle_atom_site_label_2
_geom_angle_atom_site_label_3
_geom_angle
_geom_angle_site_symmetry_1
_geom_angle_site_symmetry_3
P11 Au1 P11 120.0 2_655 4_665
P11 Au1 P11 119.999(1) 2_655 .
P11 Au1 P11 119.999(1) 4_665 .
C113 P11 C101 103.72(15) . .
C113 P11 C107 105.06(15) . .
C101 P11 C107 105.49(15) . .
C113 P11 Au1 114.16(11) . .
C101 P11 Au1 111.61(11) . .
C107 P11 Au1 115.71(11) . .
C102 C101 C106 119.0(3) . .
C102 C101 P11 122.0(2) . .
C106 C101 P11 119.0(2) . .
C101 C102 C103 120.9(3) . .
C104 C103 C102 119.5(3) . .
C103 C104 C105 120.2(3) . .
C106 C105 C104 120.1(3) . .
C105 C106 C101 120.4(3) . .
C108 C107 C112 119.7(3) . .
C108 C107 P11 122.3(3) . .
C112 C107 P11 118.0(2) . .
C107 C108 C109 120.2(3) . .
C110 C109 C108 119.9(3) . .
C111 C110 C109 120.3(3) . .
C110 C111 C112 120.6(3) . .
C111 C112 C107 119.2(3) . .
C118 C113 C114 119.6(3) . .
C118 C113 P11 117.8(2) . .
C114 C113 P11 122.5(3) . .
C115 C114 C113 119.4(4) . .
C114 C115 C116 120.8(4) . .
C115 C116 C117 120.3(4) . .
C118 C117 C116 119.5(4) . .
C117 C118 C113 120.4(3) . .
C302 C301 C306 120.00(12) . .
C302 C301 C307 120.00(12) . .
C306 C301 C307 107.8(4) . .
C301 C302 C303 120.00(12) . .
C301 C302 C308 119.99(12) . .
C303 C302 C308 109.3(4) . .
C304 C303 C309 119.96(12) . .
C304 C303 C302 119.98(12) . .
C309 C303 C302 107.0(5) . .
C303 C304 C310 120.03(12) . .
C303 C304 C305 120.01(12) . .
C310 C304 C305 107.4(6) . .
C306 C305 C304 120.01(12) . .
C306 C305 C311 120.00(12) . .
C304 C305 C311 108.1(5) . .
C305 C306 C312 119.97(12) . .
C305 C306 C301 119.98(12) . .
C312 C306 C301 108.2(5) . .
C314 C307 C313 119.96(12) . .
C314 C307 C301 119.97(12) . .
C313 C307 C301 108.1(5) . .
C315 C308 C316 119.98(12) . .
C315 C308 C302 119.98(12) . .
C316 C308 C302 106.8(5) . .
C317 C309 C316 120.05(12) . .
C317 C309 C303 120.01(12) . .
C316 C309 C303 108.2(6) . .
C318 C310 C319 120.00(12) . .
C318 C310 C304 120.00(12) . .
C319 C310 C304 108.9(6) . .
C320 C311 C319 119.97(12) . .
C320 C311 C305 119.99(12) . .
C319 C311 C305 108.4(5) . .
C321 C312 C306 120.03(12) . .
C321 C312 C313 120.00(12) . .
C306 C312 C313 107.9(5) . .
C323 C313 C307 120.04(12) . .
C323 C313 C312 119.96(12) . .
C307 C313 C312 108.0(5) . .
C307 C314 C315 120.00(12) . .
C307 C314 C324 120.00(12) . .
C315 C314 C324 109.1(5) . .
C308 C315 C325 120.04(12) . .
C308 C315 C314 120.02(12) . .
C325 C315 C314 106.9(6) . .
C326 C316 C309 119.97(12) . .
C326 C316 C308 119.96(12) . .
C309 C316 C308 108.6(6) . .
C309 C317 C318 120.03(12) . .
C309 C317 C327 119.98(12) . .
C318 C317 C327 108.0(6) . .
C310 C318 C317 119.96(12) . .
C310 C318 C328 119.97(12) . .
C317 C318 C328 108.2(6) . .
C329 C319 C310 120.02(12) . .
C329 C319 C311 120.03(12) . .
C310 C319 C311 107.1(6) . .
C311 C320 C330 119.99(12) . .
C311 C320 C321 119.96(12) . .
C330 C320 C321 109.8(5) . .
C312 C321 C320 120.00(12) . .
C312 C321 C322 120.03(12) . .
C320 C321 C322 107.0(5) . .
C357 C322 C356 120.02(12) . .
C357 C322 C321 119.96(12) . .
C356 C322 C321 107.6(7) . .
C313 C323 C357 120.05(12) . .
C313 C323 C358 119.99(12) . .
C357 C323 C358 107.8(8) . .
C358 C324 C314 120.02(12) . .
C358 C324 C359 119.96(12) . .
C314 C324 C359 107.3(6) . .
C360 C325 C359 119.96(12) . .
C360 C325 C315 119.95(12) . .
C359 C325 C315 108.7(6) . .
C316 C326 C360 120.03(12) . .
C316 C326 C352 119.97(12) . .
C360 C326 C352 109.7(8) . .
C352 C327 C353 120.02(12) . .
C352 C327 C317 119.97(12) . .
C353 C327 C317 107.8(6) . .
C354 C328 C318 119.99(12) . .
C354 C328 C353 119.96(12) . .
C318 C328 C353 107.6(6) . .
C319 C329 C355 119.95(12) . .
C319 C329 C354 119.92(12) . .
C355 C329 C354 104.5(8) . .
C355 C330 C356 120.01(12) . .
C355 C330 C320 119.98(12) . .
C356 C330 C320 105.9(7) . .
C332 C331 C337 119.96(12) . .
C332 C331 C336 120.00(12) . .
C337 C331 C336 109.4(6) . .
C331 C332 C338 119.95(12) . .
C331 C332 C333 119.93(12) . .
C338 C332 C333 106.1(7) . .
C334 C333 C332 119.94(12) . .
C334 C333 C339 119.91(12) . .
C332 C333 C339 111.4(8) . .
C333 C334 C340 119.99(12) . .
C333 C334 C335 119.98(12) . .
C340 C334 C335 106.7(8) . .
C336 C335 C334 119.96(12) . .
C336 C335 C341 119.95(12) . .
C334 C335 C341 109.8(8) . .
C335 C336 C342 120.02(12) . .
C335 C336 C331 120.02(12) . .
C342 C336 C331 108.3(7) . .
C344 C337 C343 119.99(12) . .
C344 C337 C331 120.03(12) . .
C343 C337 C331 105.4(7) . .
C345 C338 C346 120.03(12) . .
C345 C338 C332 120.02(12) . .
C346 C338 C332 107.5(8) . .
C347 C339 C346 119.97(13) . .
C347 C339 C333 119.92(13) . .
C346 C339 C333 104.2(9) . .
C348 C340 C334 119.98(12) . .
C348 C340 C349 119.97(12) . .
C334 C340 C349 108.2(8) . .
C350 C341 C335 119.99(12) . .
C350 C341 C349 119.96(12) . .
C335 C341 C349 106.3(8) . .
C351 C342 C336 120.01(12) . .
C351 C342 C343 119.97(12) . .
C336 C342 C343 106.1(8) . .
C353 C343 C337 120.00(12) . .
C353 C343 C342 120.01(12) . .
C337 C343 C342 110.8(7) . .
C337 C344 C345 119.96(12) . .
C337 C344 C354 119.93(12) . .
C345 C344 C354 106.4(8) . .
C338 C345 C344 120.00(12) . .
C338 C345 C355 119.96(12) . .
C344 C345 C355 107.5(8) . .
C356 C346 C338 120.01(12) . .
C356 C346 C339 119.96(12) . .
C338 C346 C339 110.6(8) . .
C339 C347 C348 119.99(12) . .
C339 C347 C357 119.96(12) . .
C348 C347 C357 108.5(8) . .
C340 C348 C358 120.02(12) . .
C340 C348 C347 120.01(12) . .
C358 C348 C347 107.4(8) . .
C359 C349 C340 120.00(12) . .
C359 C349 C341 119.97(12) . .
C340 C349 C341 108.9(8) . .
C341 C350 C360 120.05(12) . .
C341 C350 C351 120.02(12) . .
C360 C350 C351 107.1(8) . .
C342 C351 C352 119.91(12) . .
C342 C351 C350 119.92(12) . .
C352 C351 C350 109.9(7) . .
C327 C352 C326 120.00(12) . .
C327 C352 C351 120.02(12) . .
C326 C352 C351 105.8(8) . .
C343 C353 C327 119.95(12) . .
C343 C353 C328 119.92(12) . .
C327 C353 C328 108.3(7) . .
C328 C354 C344 120.01(12) . .
C328 C354 C329 119.96(12) . .
C344 C354 C329 111.0(8) . .
C330 C355 C345 119.95(12) . .
C330 C355 C329 119.92(12) . .
C345 C355 C329 110.4(8) . .
C346 C356 C330 119.95(12) . .
C346 C356 C322 119.98(12) . .
C330 C356 C322 109.5(7) . .
C322 C357 C323 119.99(12) . .
C322 C357 C347 119.98(12) . .
C323 C357 C347 107.8(8) . .
C324 C358 C348 120.01(12) . .
C324 C358 C323 119.97(12) . .
C348 C358 C323 108.5(8) . .
C349 C359 C325 120.05(12) . .
C349 C359 C324 120.03(12) . .
C325 C359 C324 108.0(7) . .
C325 C360 C326 119.99(12) . .
C325 C360 C350 119.99(12) . .
C326 C360 C350 107.5(8) . .
C502 C501 C506 120.0(2) . .
C502 C501 C507 120.0(2) . .
C506 C501 C507 107.8(4) . .
C501 C502 C503 120.0(2) . .
C501 C502 C508 119.9(2) . .
C503 C502 C508 109.3(4) . .
C504 C503 C509 119.9(2) . .
C504 C503 C502 120.0(2) . .
C509 C503 C502 107.0(5) . .
C503 C504 C505 120.0(2) . .
C503 C504 C510 120.1(2) . .
C505 C504 C510 107.4(6) . .
C506 C505 C504 120.0(2) . .
C506 C505 C511 120.0(2) . .
C504 C505 C511 108.1(5) . .
C505 C506 C512 119.9(2) . .
C505 C506 C501 120.0(2) . .
C512 C506 C501 108.1(5) . .
C514 C507 C513 120.1(3) . .
C514 C507 C501 120.0(2) . .
C513 C507 C501 108.1(5) . .
C515 C508 C516 120.3(3) . .
C515 C508 C502 120.0(2) . .
C516 C508 C502 106.8(5) . .
C517 C509 C516 120.3(3) . .
C517 C509 C503 120.0(2) . .
C516 C509 C503 108.2(6) . .
C518 C510 C519 120.2(3) . .
C518 C510 C504 120.0(2) . .
C519 C510 C504 108.9(6) . .
C520 C511 C505 120.0(2) . .
C520 C511 C519 120.0(3) . .
C505 C511 C519 108.4(5) . .
C521 C512 C513 120.4(3) . .
C521 C512 C506 120.0(2) . .
C513 C512 C506 108.0(5) . .
C523 C513 C512 120.3(3) . .
C523 C513 C507 120.2(3) . .
C512 C513 C507 108.0(5) . .
C507 C514 C515 120.0(2) . .
C507 C514 C524 120.1(3) . .
C515 C514 C524 109.2(5) . .
C508 C515 C525 120.4(3) . .
C508 C515 C514 120.1(2) . .
C525 C515 C514 107.1(6) . .
C526 C516 C509 119.9(3) . .
C526 C516 C508 120.0(3) . .
C509 C516 C508 108.6(6) . .
C509 C517 C527 120.1(3) . .
C509 C517 C518 120.1(2) . .
C527 C517 C518 108.0(6) . .
C510 C518 C517 120.0(2) . .
C510 C518 C528 120.1(3) . .
C517 C518 C528 108.3(6) . .
C529 C519 C510 120.1(3) . .
C529 C519 C511 120.0(3) . .
C510 C519 C511 107.2(6) . .
C511 C520 C530 120.1(3) . .
C511 C520 C521 119.9(2) . .
C530 C520 C521 109.8(5) . .
C512 C521 C520 120.1(2) . .
C512 C521 C522 120.2(3) . .
C520 C521 C522 107.1(6) . .
C2S C1S C6S 120.0 . .
C2S C1S Cl1 119.99(8) . .
C6S C1S Cl1 120.01(8) . .
C3S C2S C1S 120.0 . .
C3S C2S Cl2 120.01(8) . .
C1S C2S Cl2 119.99(8) . .
C2S C3S C4S 120.0 . .
C5S C4S C3S 120.0 . .
C6S C5S C4S 120.0 . .
C5S C6S C1S 120.0 . .

loop_
_geom_bond_atom_site_label_1
_geom_bond_atom_site_label_2
_geom_bond_distance
_geom_bond_site_symmetry_2
Au1 P11 2.3741(8) 2_655
Au1 P11 2.3741(8) 4_665
Au1 P11 2.3742(8) .
P11 C113 1.821(3) .
P11 C101 1.824(3) .
P11 C107 1.828(3) .
C101 C102 1.399(5) .
C101 C106 1.399(5) .
C102 C103 1.399(4) .
C103 C104 1.387(5) .
C104 C105 1.400(6) .
C105 C106 1.390(5) .
C107 C108 1.388(5) .
C107 C112 1.404(5) .
C108 C109 1.389(5) .
C109 C110 1.386(5) .
C110 C111 1.374(5) .
C111 C112 1.393(5) .
C113 C118 1.399(5) .
C113 C114 1.405(5) .
C114 C115 1.381(5) .
C115 C116 1.383(6) .
C116 C117 1.394(6) .
C117 C118 1.385(5) .
C301 C302 1.383(3) .
C301 C306 1.456(2) .
C301 C307 1.456(2) .
C302 C303 1.456(2) .
C302 C308 1.456(2) .
C303 C304 1.383(3) .
C303 C309 1.455(2) .
C304 C310 1.455(2) .
C304 C305 1.455(2) .
C305 C306 1.383(3) .
C305 C311 1.455(2) .
C306 C312 1.455(2) .
C307 C314 1.383(4) .
C307 C313 1.455(2) .
C308 C315 1.383(3) .
C308 C316 1.456(2) .
C309 C317 1.383(3) .
C309 C316 1.455(2) .
C310 C318 1.384(3) .
C310 C319 1.455(2) .
C311 C320 1.384(3) .
C311 C319 1.455(2) .
C312 C321 1.383(3) .
C312 C313 1.456(2) .
C313 C323 1.383(3) .
C314 C315 1.455(2) .
C314 C324 1.455(2) .
C315 C325 1.455(2) .
C316 C326 1.384(3) .
C317 C318 1.455(2) .
C317 C327 1.456(2) .
C318 C328 1.455(2) .
C319 C329 1.383(3) .
C320 C330 1.455(2) .
C320 C321 1.455(2) .
C321 C322 1.456(2) .
C322 C357 1.383(3) .
C322 C356 1.455(2) .
C323 C357 1.455(2) .
C323 C358 1.456(2) .
C324 C358 1.383(3) .
C324 C359 1.456(2) .
C325 C360 1.384(3) .
C325 C359 1.455(2) .
C326 C360 1.454(2) .
C326 C352 1.455(2) .
C327 C352 1.383(3) .
C327 C353 1.455(2) .
C328 C354 1.383(3) .
C328 C353 1.456(2) .
C329 C355 1.456(2) .
C329 C354 1.456(2) .
C330 C355 1.384(3) .
C330 C356 1.455(2) .
C331 C332 1.384(4) .
C331 C337 1.455(2) .
C331 C336 1.455(2) .
C332 C338 1.455(2) .
C332 C333 1.456(2) .
C333 C334 1.383(4) .
C333 C339 1.456(2) .
C334 C340 1.455(2) .
C334 C335 1.455(2) .
C335 C336 1.383(4) .
C335 C341 1.456(2) .
C336 C342 1.455(2) .
C337 C344 1.384(4) .
C337 C343 1.455(2) .
C338 C345 1.383(4) .
C338 C346 1.455(2) .
C339 C347 1.384(4) .
C339 C346 1.455(2) .
C340 C348 1.383(4) .
C340 C349 1.455(2) .
C341 C350 1.383(3) .
C341 C349 1.456(2) .
C342 C351 1.384(4) .
C342 C343 1.455(2) .
C343 C353 1.383(4) .
C344 C345 1.455(2) .
C344 C354 1.456(2) .
C345 C355 1.455(2) .
C346 C356 1.384(3) .
C347 C348 1.455(2) .
C347 C357 1.456(2) .
C348 C358 1.455(2) .
C349 C359 1.383(3) .
C350 C360 1.455(2) .
C350 C351 1.456(2) .
C351 C352 1.456(2) .
C501 C502 1.383(4) .
C501 C506 1.456(3) .
C501 C507 1.456(3) .
C502 C503 1.456(3) .
C502 C508 1.457(3) .
C503 C504 1.383(4) .
C503 C509 1.455(3) .
C504 C505 1.455(3) .
C504 C510 1.455(3) .
C505 C506 1.384(4) .
C505 C511 1.455(3) .
C506 C512 1.456(3) .
C507 C514 1.383(4) .
C507 C513 1.456(3) .
C508 C515 1.382(4) .
C508 C516 1.455(3) .
C509 C517 1.383(4) .
C509 C516 1.455(3) .
C510 C518 1.384(4) .
C510 C519 1.454(3) .
C511 C520 1.384(4) .
C511 C519 1.456(3) .
C512 C521 1.381(4) .
C512 C513 1.455(3) .
C513 C523 1.382(4) .
C514 C515 1.455(3) .
C514 C524 1.455(3) .
C515 C525 1.454(3) .
C516 C526 1.384(4) .
C517 C527 1.455(3) .
C517 C518 1.455(3) .
C518 C528 1.455(3) .
C519 C529 1.383(4) .
C520 C530 1.455(3) .
C520 C521 1.455(3) .
C521 C522 1.455(3) .
Cl1 C1S 1.708(9) .
Cl2 C2S 1.708(9) .
C1S C2S 1.3900 .
C1S C6S 1.3900 .
C2S C3S 1.3900 .
C3S C4S 1.3900 .
C4S C5S 1.3900 .
C5S C6S 1.3900 .
